data_4076896
loop_
_publ_author_name
'Yoshimitsu, Shin-ichi'
'Hikichi, Shiro'
'Akita, Munetaka'

_publ_section_title
;
 Synthesis and Characterization of Coordinatively Unsaturated Alkynyl- and
 Aryl-Cobalt Complexes with 15 Valence Electrons, TpiPr2Co&#x2212;R,
 Bearing the Hydrotris(3,5-diisopropylpyrazolyl)borato Ligand (TpiPr2)
;
_journal_issue 18
_journal_name_full Organometallics
_journal_page_first 3762
_journal_paper_doi 10.1021/om020268u
_journal_volume 21
_journal_year 2002
_chemical_formula_sum 'C34 H53 B Co N6'
_chemical_formula_weight 615.56
_chemical_name_common 'compound 2'
_chemical_name_systematic
;
  ?
;
_space_group_IT_number 14
_symmetry_space_group_name_Hall '-P 2yn'
_symmetry_space_group_name_H-M 'P 1 21/n 1'
_atom_sites_solution_hydrogens geom
_atom_sites_solution_primary direct
_atom_sites_solution_secondary difmap
_audit_creation_method SHELXL-97
_cell_angle_alpha 90.00
_cell_angle_beta 96.615(2)
_cell_angle_gamma 90.00
_cell_formula_units_Z 4
_cell_length_a 9.3235(4)
_cell_length_b 15.3962(7)
_cell_length_c 24.3715(8)
_cell_measurement_temperature 213(2)
_cell_volume 3475.2(2)
_computing_structure_refinement 'SHELXL-97 (Sheldrick, 1997)'
_computing_structure_solution 'SHELXS-97 (Sheldrick, 1990)'
_diffrn_ambient_temperature 213(2)
_diffrn_measured_fraction_theta_full 0.943
_diffrn_measured_fraction_theta_max 0.943
_diffrn_radiation_monochromator graphite
_diffrn_radiation_source 'fine-focus sealed tube'
_diffrn_radiation_type MoK\a
_diffrn_radiation_wavelength 0.71069
_diffrn_reflns_av_R_equivalents 0.0000
_diffrn_reflns_av_sigmaI/netI 0.1099
_diffrn_reflns_limit_h_max 11
_diffrn_reflns_limit_h_min 0
_diffrn_reflns_limit_k_max 19
_diffrn_reflns_limit_k_min 0
_diffrn_reflns_limit_l_max 29
_diffrn_reflns_limit_l_min -30
_diffrn_reflns_number 7514
_diffrn_reflns_theta_full 27.48
_diffrn_reflns_theta_max 27.48
_diffrn_reflns_theta_min 1.57
_exptl_absorpt_coefficient_mu 0.525
_exptl_crystal_density_diffrn 1.177
_exptl_crystal_density_method 'not measured'
_exptl_crystal_F_000 1324
_refine_diff_density_max 0.678
_refine_diff_density_min -0.473
_refine_diff_density_rms 0.070
_refine_ls_extinction_method none
_refine_ls_goodness_of_fit_ref 0.785
_refine_ls_hydrogen_treatment mixed
_refine_ls_matrix_type full
_refine_ls_number_parameters 392
_refine_ls_number_reflns 7514
_refine_ls_number_restraints 0
_refine_ls_restrained_S_all 0.785
_refine_ls_R_factor_all 0.0955
_refine_ls_R_factor_gt 0.0516
_refine_ls_shift/su_max 2.444
_refine_ls_shift/su_mean 0.032
_refine_ls_structure_factor_coef Fsqd
_refine_ls_weighting_details 'calc w=1/[\s^2^(Fo^2^)+(0.1000P)^2^+0.0000P] where P=(Fo^2^+2Fc^2^)/3'
_refine_ls_weighting_scheme calc
_refine_ls_wR_factor_gt 0.1281
_refine_ls_wR_factor_ref 0.1446
_reflns_number_gt 4647
_reflns_number_total 7514
_reflns_threshold_expression >2sigma(I)
_cod_data_source_file om020268u.cif
_cod_data_source_block shelxl
_cod_database_code 4076896

loop_
_symmetry_equiv_pos_as_xyz
'x, y, z'
'-x+1/2, y+1/2, -z+1/2'
'-x, -y, -z'
'x-1/2, -y-1/2, z-1/2'

loop_
_atom_site_label
_atom_site_type_symbol
_atom_site_fract_x
_atom_site_fract_y
_atom_site_fract_z
_atom_site_U_iso_or_equiv
_atom_site_adp_type
_atom_site_occupancy
_atom_site_symmetry_multiplicity
_atom_site_calc_flag
_atom_site_refinement_flags
Co1 Co 0.45509(4) 0.73035(3) 0.049093(13) 0.02503(12) Uani 1 1 d .
N11 N 0.6712(3) 0.74300(15) 0.07212(9) 0.0259(5) Uani 1 1 d .
N12 N 0.7057(3) 0.78811(15) 0.12080(8) 0.0252(5) Uani 1 1 d .
N21 N 0.4129(3) 0.69344(16) 0.12677(8) 0.0276(5) Uani 1 1 d .
N22 N 0.4869(3) 0.74371(15) 0.16838(8) 0.0266(5) Uani 1 1 d .
N31 N 0.4237(3) 0.86004(16) 0.06468(8) 0.0261(5) Uani 1 1 d .
N32 N 0.4865(3) 0.88607(16) 0.11659(8) 0.0252(5) Uani 1 1 d .
C1 C 0.3838(4) 0.6661(2) -0.02061(12) 0.0365(8) Uani 1 1 d .
C2 C 0.3538(4) 0.5752(2) -0.02365(13) 0.0460(9) Uani 1 1 d .
C3 C 0.3144(5) 0.5278(3) -0.07126(15) 0.0563(11) Uani 1 1 d .
C4 C 0.3013(4) 0.5716(3) -0.12266(14) 0.0538(11) Uani 1 1 d .
C5 C 0.3303(5) 0.6607(3) -0.12104(13) 0.0524(10) Uani 1 1 d .
C6 C 0.3695(5) 0.7032(3) -0.07249(14) 0.0551(11) Uani 1 1 d .
C7 C 0.2677(5) 0.5199(4) -0.17479(17) 0.0816(17) Uani 1 1 d .
H5 H 0.1665 0.5065 -0.1800 0.082 Uiso 1 1 calc R
H6 H 0.3225 0.4670 -0.1720 0.082 Uiso 1 1 calc R
H7 H 0.2926 0.5532 -0.2056 0.082 Uiso 1 1 calc R
C11 C 0.7939(3) 0.7280(2) 0.05035(11) 0.0282(6) Uani 1 1 d .
C12 C 0.9095(3) 0.7640(2) 0.08455(11) 0.0313(6) Uani 1 1 d .
C13 C 0.8500(3) 0.80090(19) 0.12835(11) 0.0282(6) Uani 1 1 d .
C14 C 0.7934(3) 0.6844(2) -0.00527(11) 0.0315(7) Uani 1 1 d .
C15 C 0.9333(4) 0.6335(3) -0.00872(14) 0.0506(10) Uani 1 1 d .
H11 H 0.9473 0.5928 0.0213 0.051 Uiso 1 1 calc R
H12 H 1.0134 0.6731 -0.0064 0.051 Uiso 1 1 calc R
H13 H 0.9270 0.6027 -0.0432 0.051 Uiso 1 1 calc R
C16 C 0.7688(5) 0.7517(2) -0.05116(12) 0.0451(9) Uani 1 1 d .
H14 H 0.8435 0.7949 -0.0462 0.045 Uiso 1 1 calc R
H15 H 0.6766 0.7789 -0.0499 0.045 Uiso 1 1 calc R
H16 H 0.7709 0.7238 -0.0863 0.045 Uiso 1 1 calc R
C17 C 0.9265(4) 0.8459(2) 0.17859(11) 0.0345(7) Uani 1 1 d .
C18 C 0.9554(5) 0.7822(3) 0.22613(13) 0.0530(10) Uani 1 1 d .
H18 H 0.8666 0.7550 0.2330 0.053 Uiso 1 1 calc R
H19 H 0.9957 0.8127 0.2587 0.053 Uiso 1 1 calc R
H20 H 1.0224 0.7387 0.2168 0.053 Uiso 1 1 calc R
C19 C 1.0670(5) 0.8880(3) 0.16594(16) 0.0651(13) Uani 1 1 d .
H21 H 1.1326 0.8439 0.1565 0.065 Uiso 1 1 calc R
H22 H 1.1095 0.9192 0.1979 0.065 Uiso 1 1 calc R
H23 H 1.0474 0.9275 0.1355 0.065 Uiso 1 1 calc R
C21 C 0.3376(3) 0.6342(2) 0.15111(10) 0.0296(7) Uani 1 1 d .
C22 C 0.3623(4) 0.6453(2) 0.20855(11) 0.0364(7) Uani 1 1 d .
C23 C 0.4548(3) 0.71429(19) 0.21798(10) 0.0284(6) Uani 1 1 d .
C24 C 0.2460(4) 0.5664(2) 0.11960(11) 0.0342(7) Uani 1 1 d .
C25 C 0.3239(4) 0.4794(2) 0.12491(16) 0.0504(9) Uani 1 1 d .
H26 H 0.2665 0.4362 0.1041 0.050 Uiso 1 1 calc R
H27 H 0.3387 0.4626 0.1631 0.050 Uiso 1 1 calc R
H28 H 0.4156 0.4845 0.1109 0.050 Uiso 1 1 calc R
C26 C 0.0981(4) 0.5594(2) 0.13983(14) 0.0430(8) Uani 1 1 d .
H29 H 0.0482 0.6137 0.1341 0.043 Uiso 1 1 calc R
H30 H 0.1094 0.5455 0.1785 0.043 Uiso 1 1 calc R
H31 H 0.0435 0.5145 0.1197 0.043 Uiso 1 1 calc R
C27 C 0.5098(4) 0.7559(2) 0.27228(11) 0.0338(7) Uani 1 1 d .
C28 C 0.5172(4) 0.6905(3) 0.31943(12) 0.0487(9) Uani 1 1 d .
H33 H 0.4213 0.6727 0.3250 0.049 Uiso 1 1 calc R
H34 H 0.5631 0.7168 0.3526 0.049 Uiso 1 1 calc R
H35 H 0.5719 0.6407 0.3104 0.049 Uiso 1 1 calc R
C29 C 0.4127(5) 0.8316(3) 0.28451(14) 0.0525(10) Uani 1 1 d .
H36 H 0.4537 0.8609 0.3174 0.052 Uiso 1 1 calc R
H37 H 0.3186 0.8100 0.2898 0.052 Uiso 1 1 calc R
H38 H 0.4046 0.8715 0.2541 0.052 Uiso 1 1 calc R
C31 C 0.3557(3) 0.92998(19) 0.04142(10) 0.0267(6) Uani 1 1 d .
C32 C 0.3727(4) 1.0002(2) 0.07731(11) 0.0317(7) Uani 1 1 d .
C33 C 0.4558(3) 0.97032(19) 0.12445(11) 0.0285(6) Uani 1 1 d .
C34 C 0.2757(3) 0.9260(2) -0.01587(10) 0.0298(6) Uani 1 1 d .
C35 C 0.2379(4) 1.0171(2) -0.03765(13) 0.0436(8) Uani 1 1 d .
H41 H 0.3251 1.0493 -0.0403 0.044 Uiso 1 1 calc R
H42 H 0.1811 1.0463 -0.0128 0.044 Uiso 1 1 calc R
H43 H 0.1837 1.0131 -0.0735 0.044 Uiso 1 1 calc R
C36 C 0.1418(4) 0.8704(3) -0.01664(13) 0.0461(9) Uani 1 1 d .
H44 H 0.0780 0.8954 0.0073 0.046 Uiso 1 1 calc R
H45 H 0.1686 0.8129 -0.0041 0.046 Uiso 1 1 calc R
H46 H 0.0937 0.8675 -0.0536 0.046 Uiso 1 1 calc R
C37 C 0.5047(4) 1.0199(2) 0.17691(11) 0.0356(7) Uani 1 1 d .
C38 C 0.6476(4) 1.0643(3) 0.17438(14) 0.0532(10) Uani 1 1 d .
H48 H 0.7195 1.0217 0.1685 0.053 Uiso 1 1 calc R
H49 H 0.6754 1.0942 0.2085 0.053 Uiso 1 1 calc R
H50 H 0.6392 1.1053 0.1445 0.053 Uiso 1 1 calc R
C39 C 0.3902(5) 1.0851(3) 0.18833(17) 0.0672(13) Uani 1 1 d .
H51 H 0.4179 1.1127 0.2233 0.067 Uiso 1 1 calc R
H52 H 0.2997 1.0558 0.1893 0.067 Uiso 1 1 calc R
H53 H 0.3805 1.1282 0.1597 0.067 Uiso 1 1 calc R
B1 B 0.5814(4) 0.8204(2) 0.15317(11) 0.0252(7) Uani 1 1 d .
H1 H 0.3612 0.5453 0.0107 0.055 Uiso 1 1 d .
H2 H 0.2998 0.4653 -0.0689 0.071 Uiso 1 1 d .
H3 H 0.3248 0.6930 -0.1552 0.064 Uiso 1 1 d .
H4 H 0.3870 0.7653 -0.0740 0.070 Uiso 1 1 d .
H8 H 0.6221 0.8494 0.1860 0.030 Uiso 1 1 d .
H9 H 1.0099 0.7638 0.0788 0.038 Uiso 1 1 d .
H10 H 0.7140 0.6437 -0.0093 0.039 Uiso 1 1 d .
H17 H 0.8638 0.8903 0.1896 0.043 Uiso 1 1 d .
H24 H 0.3229 0.6110 0.2363 0.045 Uiso 1 1 d .
H25 H 0.2332 0.5818 0.0815 0.041 Uiso 1 1 d .
H32 H 0.6050 0.7778 0.2703 0.041 Uiso 1 1 d .
H39 H 0.3354 1.0586 0.0711 0.040 Uiso 1 1 d .
H40 H 0.3379 0.8991 -0.0400 0.036 Uiso 1 1 d .
H47 H 0.5167 0.9791 0.2067 0.044 Uiso 1 1 d .

loop_
_atom_site_aniso_label
_atom_site_aniso_U_11
_atom_site_aniso_U_22
_atom_site_aniso_U_33
_atom_site_aniso_U_23
_atom_site_aniso_U_13
_atom_site_aniso_U_12
Co1 0.0303(2) 0.0241(2) 0.02045(17) -0.00188(15) 0.00205(13) -0.00342(19)
N11 0.0290(13) 0.0239(13) 0.0249(10) -0.0045(9) 0.0032(9) -0.0016(10)
N12 0.0299(14) 0.0248(13) 0.0208(10) -0.0005(8) 0.0021(9) -0.0045(10)
N21 0.0353(15) 0.0272(13) 0.0203(10) -0.0015(9) 0.0035(9) -0.0098(11)
N22 0.0357(14) 0.0245(13) 0.0199(10) -0.0023(8) 0.0043(9) -0.0084(11)
N31 0.0329(14) 0.0241(13) 0.0209(10) -0.0008(9) 0.0016(9) -0.0031(11)
N32 0.0296(13) 0.0228(13) 0.0232(10) -0.0042(9) 0.0023(9) -0.0033(11)
C1 0.0313(18) 0.047(2) 0.0313(13) -0.0072(13) 0.0029(12) -0.0033(15)
C2 0.063(3) 0.0339(19) 0.0433(17) 0.0013(14) 0.0159(16) -0.0080(18)
C3 0.066(3) 0.057(3) 0.0497(19) -0.0090(18) 0.0254(18) -0.020(2)
C4 0.0282(19) 0.081(3) 0.0516(19) -0.0228(19) 0.0022(15) 0.002(2)
C5 0.070(3) 0.054(3) 0.0308(15) 0.0040(14) -0.0066(16) 0.020(2)
C6 0.075(3) 0.050(2) 0.0389(17) -0.0042(15) -0.0005(17) 0.011(2)
C7 0.062(3) 0.127(5) 0.055(2) -0.038(3) 0.000(2) 0.001(3)
C11 0.0324(16) 0.0236(15) 0.0290(12) 0.0022(11) 0.0056(11) -0.0007(14)
C12 0.0280(16) 0.0339(17) 0.0322(13) 0.0010(12) 0.0039(11) 0.0001(14)
C13 0.0315(17) 0.0252(15) 0.0273(12) 0.0037(11) 0.0007(11) -0.0019(13)
C14 0.0346(17) 0.0301(17) 0.0306(13) -0.0040(12) 0.0072(12) -0.0029(14)
C15 0.046(2) 0.056(3) 0.0500(18) -0.0186(17) 0.0064(16) 0.0058(19)
C16 0.065(3) 0.041(2) 0.0302(14) 0.0003(12) 0.0083(15) -0.0074(17)
C17 0.0333(18) 0.0328(18) 0.0350(14) -0.0020(12) -0.0063(12) 0.0004(14)
C18 0.058(2) 0.065(3) 0.0326(16) 0.0024(16) -0.0075(15) 0.004(2)
C19 0.055(3) 0.080(3) 0.058(2) -0.004(2) -0.0070(19) -0.031(2)
C21 0.0355(17) 0.0253(16) 0.0287(13) -0.0015(11) 0.0061(11) -0.0071(13)
C22 0.045(2) 0.0381(19) 0.0278(13) 0.0027(12) 0.0114(12) -0.0131(16)
C23 0.0334(16) 0.0292(17) 0.0229(12) 0.0002(10) 0.0044(11) -0.0034(13)
C24 0.0407(19) 0.0316(17) 0.0311(13) -0.0023(12) 0.0082(12) -0.0102(15)
C25 0.039(2) 0.043(2) 0.068(2) -0.0158(18) 0.0013(17) -0.0003(18)
C26 0.039(2) 0.040(2) 0.0498(17) -0.0004(15) 0.0063(15) -0.0053(16)
C27 0.0365(17) 0.042(2) 0.0230(12) -0.0011(11) 0.0034(11) -0.0069(15)
C28 0.053(2) 0.065(3) 0.0270(14) 0.0083(15) -0.0007(14) -0.001(2)
C29 0.067(3) 0.051(2) 0.0392(17) -0.0135(16) 0.0065(17) 0.000(2)
C31 0.0274(16) 0.0258(16) 0.0277(12) 0.0027(11) 0.0071(11) 0.0011(13)
C32 0.0371(18) 0.0241(16) 0.0347(14) 0.0006(11) 0.0073(12) 0.0041(14)
C33 0.0334(17) 0.0242(15) 0.0287(12) -0.0044(11) 0.0076(11) -0.0025(13)
C34 0.0332(17) 0.0312(17) 0.0254(12) 0.0025(11) 0.0041(11) 0.0044(14)
C35 0.048(2) 0.044(2) 0.0381(15) 0.0091(14) 0.0005(14) 0.0059(17)
C36 0.041(2) 0.054(2) 0.0415(16) 0.0042(15) -0.0022(14) -0.0110(18)
C37 0.055(2) 0.0260(17) 0.0267(12) -0.0039(11) 0.0072(13) -0.0043(15)
C38 0.054(2) 0.059(3) 0.0465(17) -0.0208(17) 0.0071(16) -0.011(2)
C39 0.061(3) 0.073(3) 0.070(2) -0.046(2) 0.020(2) -0.004(2)
B1 0.0331(18) 0.0220(17) 0.0202(12) -0.0033(11) 0.0015(12) -0.0040(14)

loop_
_atom_type_symbol
_atom_type_description
_atom_type_scat_dispersion_real
_atom_type_scat_dispersion_imag
_atom_type_scat_source
C C 0.0033 0.0016 'International Tables Vol C Tables 4.2.6.8 and 6.1.1.4'
H H 0.0000 0.0000 'International Tables Vol C Tables 4.2.6.8 and 6.1.1.4'
N N 0.0061 0.0033 'International Tables Vol C Tables 4.2.6.8 and 6.1.1.4'
B B 0.0013 0.0007 'International Tables Vol C Tables 4.2.6.8 and 6.1.1.4'
Co Co 0.3494 0.9721 'International Tables Vol C Tables 4.2.6.8 and 6.1.1.4'

loop_
_geom_angle_atom_site_label_1
_geom_angle_atom_site_label_2
_geom_angle_atom_site_label_3
_geom_angle
_geom_angle_publ_flag
C1 Co1 N11 119.99(12) yes
C1 Co1 N21 124.17(12) yes
N11 Co1 N21 93.48(9) yes
C1 Co1 N31 126.31(12) yes
N11 Co1 N31 90.77(10) yes
N21 Co1 N31 92.97(9) yes
C11 N11 N12 107.6(2) yes
C11 N11 Co1 137.66(18) yes
N12 N11 Co1 114.23(18) yes
C13 N12 N11 108.7(2) yes
C13 N12 B1 132.2(2) yes
N11 N12 B1 118.8(2) yes
C21 N21 N22 107.4(2) yes
C21 N21 Co1 139.95(19) yes
N22 N21 Co1 112.65(17) yes
C23 N22 N21 108.8(2) yes
C23 N22 B1 131.3(2) yes
N21 N22 B1 119.89(19) yes
C31 N31 N32 106.4(2) yes
C31 N31 Co1 140.40(18) yes
N32 N31 Co1 113.15(17) yes
C33 N32 N31 109.4(2) yes
C33 N32 B1 131.4(2) yes
N31 N32 B1 119.1(2) yes
C6 C1 C2 111.2(3) yes
C6 C1 Co1 123.9(3) yes
C2 C1 Co1 124.7(2) yes
C3 C2 C1 126.3(3) yes
C2 C3 C4 118.6(4) yes
C5 C4 C3 116.5(3) yes
C5 C4 C7 124.4(4) yes
C3 C4 C7 119.0(4) yes
C6 C5 C4 121.8(3) yes
C5 C6 C1 125.7(4) yes
N11 C11 C12 109.3(2) yes
N11 C11 C14 121.2(3) yes
C12 C11 C14 129.3(3) yes
C13 C12 C11 105.9(3) yes
N12 C13 C12 108.5(2) yes
N12 C13 C17 123.2(3) yes
C12 C13 C17 128.3(3) yes
C11 C14 C16 109.9(3) yes
C11 C14 C15 111.2(2) yes
C16 C14 C15 111.4(3) yes
C13 C17 C18 110.4(3) yes
C13 C17 C19 111.6(3) yes
C18 C17 C19 110.4(3) yes
N21 C21 C22 109.1(3) yes
N21 C21 C24 123.1(2) yes
C22 C21 C24 127.8(3) yes
C23 C22 C21 106.8(3) yes
N22 C23 C22 108.0(2) yes
N22 C23 C27 123.6(3) yes
C22 C23 C27 128.4(3) yes
C21 C24 C26 111.5(3) yes
C21 C24 C25 109.3(3) yes
C26 C24 C25 110.6(3) yes
C23 C27 C28 111.3(3) yes
C23 C27 C29 110.3(3) yes
C28 C27 C29 109.5(3) yes
N31 C31 C32 110.2(2) yes
N31 C31 C34 121.2(3) yes
C32 C31 C34 128.6(3) yes
C31 C32 C33 106.0(3) yes
N32 C33 C32 108.0(2) yes
N32 C33 C37 123.9(3) yes
C32 C33 C37 128.1(3) yes
C31 C34 C36 110.8(2) yes
C31 C34 C35 110.8(3) yes
C36 C34 C35 111.0(3) yes
C38 C37 C33 112.1(3) yes
C38 C37 C39 110.7(3) yes
C33 C37 C39 109.9(3) yes
N22 B1 N32 109.4(2) yes
N22 B1 N12 110.9(2) yes
N32 B1 N12 108.9(2) yes

loop_
_geom_bond_atom_site_label_1
_geom_bond_atom_site_label_2
_geom_bond_distance
_geom_bond_publ_flag
Co1 C1 2.011(3) yes
Co1 N11 2.037(2) yes
Co1 N21 2.057(2) yes
Co1 N31 2.060(2) yes
N11 C11 1.335(4) yes
N11 N12 1.381(3) yes
N12 C13 1.350(4) yes
N12 B1 1.557(4) yes
N21 C21 1.332(4) yes
N21 N22 1.394(3) yes
N22 C23 1.356(3) yes
N22 B1 1.543(4) yes
N31 C31 1.342(4) yes
N31 N32 1.391(3) yes
N32 C33 1.347(4) yes
N32 B1 1.555(4) yes
C1 C6 1.380(5) yes
C1 C2 1.428(5) yes
C2 C3 1.384(5) yes
C3 C4 1.415(6) yes
C4 C5 1.398(6) yes
C4 C7 1.502(5) yes
C5 C6 1.365(5) yes
C11 C12 1.399(4) yes
C11 C14 1.512(4) yes
C12 C13 1.380(4) yes
C13 C17 1.512(4) yes
C14 C16 1.523(4) yes
C14 C15 1.532(5) yes
C17 C18 1.518(4) yes
C17 C19 1.525(5) yes
C21 C22 1.403(4) yes
C21 C24 1.502(4) yes
C22 C23 1.371(4) yes
C23 C27 1.506(4) yes
C24 C26 1.521(5) yes
C24 C25 1.522(5) yes
C27 C28 1.524(4) yes
C27 C29 1.526(5) yes
C31 C32 1.388(4) yes
C31 C34 1.507(3) yes
C32 C33 1.388(4) yes
C33 C37 1.514(4) yes
C34 C36 1.512(5) yes
C34 C35 1.527(4) yes
C37 C38 1.505(5) yes
C37 C39 1.514(5) yes
